data_2009385
loop_
_publ_author_name
'Ho, D.M.'
'Pascal, R.A.Jr.'

_publ_section_title
;
 Structure of a cyclophane containing a 1,5,2,4,6,8-dithiatetrazocine
 ring
;
_journal_issue 1
_journal_name_full 'Acta Crystallographica Section C'
_journal_page_first 108
_journal_page_last 110
_journal_paper_doi 10.1107/S0108270193006560
_journal_volume 50
_journal_year 1994
_chemical_formula_sum 'C12 H22 N6 S2'
_chemical_formula_weight 314.5
_symmetry_cell_setting monoclinic
_symmetry_space_group_name_Hall 'C -2yc'
_symmetry_space_group_name_H-M 'C 1 c 1'
_atom_type_scat_source IntTabC
_cell_angle_alpha 90.
_cell_angle_beta 115.720(10)
_cell_angle_gamma 90.
_cell_formula_units_Z 4
_cell_length_a 8.4970(10)
_cell_length_b 20.881(4)
_cell_length_c 9.541(2)
_cell_measurement_reflns_used 25
_cell_measurement_temperature 240
_cell_measurement_theta_max 16.5
_cell_measurement_theta_min 9
_cell_volume 1525.1(5)
_computing_publication_material SHELXTL-Plus
_computing_structure_refinement SHELXTL-Plus
_computing_structure_solution 'SHELXTL-Plus (Sheldrick, 1990)'
_diffrn_measurement_device 'Siemens P-4'
_diffrn_measurement_method \w
_diffrn_radiation_type MoK\a
_diffrn_radiation_wavelength 0.71073
_diffrn_reflns_av_R_equivalents 0.0149
_diffrn_reflns_limit_h_max 11
_diffrn_reflns_limit_h_min -1
_diffrn_reflns_limit_k_max 29
_diffrn_reflns_limit_k_min -2
_diffrn_reflns_limit_l_max 12
_diffrn_reflns_limit_l_min -13
_diffrn_reflns_number 2504
_diffrn_reflns_theta_max 30
_diffrn_standards_decay_% <2.0
_diffrn_standards_interval_count 97
_diffrn_standards_number 3
_exptl_absorpt_coefficient_mu 0.350
_exptl_absorpt_correction_type none
_exptl_crystal_colour Yellow
_exptl_crystal_density_diffrn 1.370
_exptl_crystal_description Prism
_exptl_crystal_size_max 0.20
_exptl_crystal_size_mid 0.12
_exptl_crystal_size_min 0.12
_refine_diff_density_max 0.46
_refine_diff_density_min -0.35
_refine_ls_extinction_method none
_refine_ls_goodness_of_fit_obs 1.17
_refine_ls_hydrogen_treatment 'Riding model used [C-H = 0.96 \%A, U~H~ = 1.2U~C~]'
_refine_ls_number_parameters 179
_refine_ls_number_reflns 1650
_refine_ls_R_factor_obs 0.0576
_refine_ls_shift/esd_max 0.001
_refine_ls_structure_factor_coef F
_refine_ls_weighting_details 'w = [\s^2^(F) + 0.0004F^2^]^-1^'
_refine_ls_weighting_scheme calc
_refine_ls_wR_factor_obs 0.0507
_reflns_number_observed 1650
_reflns_number_total 2389
_reflns_observed_criterion F>3.0\s(F)
_cod_data_source_file hh1065.cif
_cod_data_source_block hh1065_structure_1_of_1
_cod_depositor_comments
;
The following automatic conversions were performed:

'_refine_ls_weighting_scheme' value 'w = [\s^2^(F) + 0.0004F^2^]^-1^'
was changed to 'calc'. New tag '_refine_ls_weighting_details' was
created. The value of the new tag was set to 'w = [\s^2^(F) +
0.0004F^2^]^-1^'.

Automatic conversion script
Id: cif_fix_values 3143 2015-03-26 13:38:13Z robertas 
;
_cod_original_cell_volume 1524.9(4)
_cod_original_sg_symbol_H-M 'C c'
_cod_database_code 2009385

loop_
_atom_site_label
_atom_site_fract_x
_atom_site_fract_y
_atom_site_fract_z
_atom_site_U_iso_or_equiv
S(1) .1563 .16110(10) .0696 .0390(10)
S(2) .0103(3) .23260(10) -.1464(2) .0360(10)
N(1) .1492(6) .1057(2) -.0498(5) .036(2)
N(2) -.0007(6) .1757(2) -.2632(5) .035(2)
N(3) -.1527(6) .2357(2) -.1057(6) .036(2)
N(4) -.0149(7) .1620(2) .1014(6) .041(2)
N(5) .0368(7) .0692(2) -.3013(5) .036(2)
N(6) -.3056(7) .1882(2) .0136(6) .037(2)
C(1) .0569(7) .1174(3) -.2033(7) .031(2)
C(2) -.1569(8) .1940(3) .0012(6) .031(2)
C(3) .1265(9) .0079(3) -.2451(8) .049(3)
C(4) -.0584(8) .0766(3) -.4700(6) .040(2)
C(5) -.2034(9) .0275(3) -.5392(7) .047(3)
C(6) -.3446(9) .0329(3) -.4813(7) .046(3)
C(7) -.4694(8) .0884(3) -.5533(7) .042(2)
C(8) -.5770(8) .1060(3) -.4665(7) .044(2)
C(9) -.4698(8) .1458(3) -.3202(7) .040(2)
C(10) -.5695(8) .1685(3) -.2322(8) .049(3)
C(11) -.4698(8) .2147(3) -.1037(7) .044(3)
C(12) -.3163(9) .1473(3) .1334(7) .048(3)
H(3a) .0970 -.0209 -.3312 ?
H(3b) .0907 -.0103 -.1711 ?
H(3c) .2505 .0148 -.1963 ?
H(4a) -.1084 .1187 -.4928 ?
H(4b) .0215 .0713 -.5158 ?
H(5a) -.2577 .0327 -.6502 ?
H(5b) -.1524 -.0144 -.5135 ?
H(6a) -.2888 .0387 -.3705 ?
H(6b) -.4108 -.0061 -.5059 ?
H(7a) -.4025 .1252 -.5548 ?
H(7b) -.5481 .0769 -.6580 ?
H(8a) -.6767 .1305 -.5342 ?
H(8b) -.6155 .0674 -.4362 ?
H(9a) -.4256 .1827 -.3514 ?
H(9b) -.3740 .1199 -.2513 ?
H(10a) -.5993 .1319 -.1878 ?
H(10b) -.6745 .1891 -.3042 ?
H(11a) -.5419 .2266 -.0534 ?
H(11b) -.4436 .2520 -.1483 ?
H(12a) -.4328 .1488 .1255 ?
H(12b) -.2355 .1623 .2342 ?
H(12c) -.2877 .1041 .1192 ?

loop_
_geom_angle_atom_site_label_1
_geom_angle_atom_site_label_2
_geom_angle_atom_site_label_3
_geom_angle
_geom_angle_publ_flag
S(2) S(1) N(1) 89.6(2) yes
N(1) S(1) N(4) 112.5(3) yes
S(1) S(2) N(3) 89.8(2) yes
S(1) N(1) C(1) 117.7(4) yes
S(2) N(3) C(2) 117.9(4) yes
C(1) N(5) C(3) 121.0(4) yes
C(3) N(5) C(4) 116.5(5) yes
C(2) N(6) C(12) 120.6(5) yes
N(1) C(1) N(2) 123.9(5) yes
N(2) C(1) N(5) 118.3(5) yes
N(3) C(2) N(6) 117.7(5) yes
N(5) C(4) C(5) 111.4(5) yes
C(5) C(6) C(7) 113.4(6) yes
C(7) C(8) C(9) 111.4(5) yes
C(9) C(10) C(11) 113.8(6) yes
S(2) S(1) N(4) 89.0(2) yes
S(1) S(2) N(2) 89.3(2) yes
N(2) S(2) N(3) 113.8(3) yes
S(2) N(2) C(1) 118.4(4) yes
S(1) N(4) C(2) 118.4(5) yes
C(1) N(5) C(4) 122.2(5) yes
C(2) N(6) C(11) 121.7(6) yes
C(11) N(6) C(12) 117.1(6) yes
N(1) C(1) N(5) 117.5(5) yes
N(3) C(2) N(4) 123.1(6) yes
N(4) C(2) N(6) 119.1(6) yes
C(4) C(5) C(6) 114.1(6) yes
C(6) C(7) C(8) 113.9(6) yes
C(8) C(9) C(10) 114.9(5) yes
N(6) C(11) C(10) 113.2(5) yes

loop_
_geom_bond_atom_site_label_1
_geom_bond_atom_site_label_2
_geom_bond_distance
_geom_bond_publ_flag
S(1) S(2) 2.408(2) yes
S(1) N(4) 1.610(7) yes
S(2) N(3) 1.593(7) yes
N(2) C(1) 1.343(7) yes
N(4) C(2) 1.348(7) yes
N(5) C(3) 1.466(7) yes
N(6) C(2) 1.324(10) yes
N(6) C(12) 1.460(9) yes
C(5) C(6) 1.528(12) yes
C(7) C(8) 1.521(11) yes
C(9) C(10) 1.505(11) yes
S(1) N(1) 1.606(5) yes
S(2) N(2) 1.604(5) yes
N(1) C(1) 1.350(7) yes
N(3) C(2) 1.353(8) yes
N(5) C(1) 1.334(8) yes
N(5) C(4) 1.463(7) yes
N(6) C(11) 1.467(7) yes
C(4) C(5) 1.516(9) yes
C(6) C(7) 1.518(8) yes
C(8) C(9) 1.537(8) yes
C(10) C(11) 1.500(8) yes
C(3) H(3a) .960 no
C(3) H(3c) .960 no
C(4) H(4b) .960 no
C(5) H(5b) .960 no
C(6) H(6b) .960 no
C(7) H(7b) .960 no
C(8) H(8b) .960 no
C(9) H(9b) .960 no
C(10) H(10b) .960 no
C(11) H(11b) .960 no
C(12) H(12b) .960 no
C(3) H(3b) .960 no
C(4) H(4a) .960 no
C(5) H(5a) .960 no
C(6) H(6a) .960 no
C(7) H(7a) .960 no
C(8) H(8a) .960 no
C(9) H(9a) .960 no
C(10) H(10a) .960 no
C(11) H(11a) .960 no
C(12) H(12a) .960 no
C(12) H(12c) .960 no
